data_7159189
loop_
_publ_author_name
'Chang, Meng-Yang'
'Lin, Chun-Yi'

_publ_section_title
;
 One-pot synthesis of sulfonyl dibenzosuberdiones <i>via</i>
 In(OTf)<sub>3</sub>-promoted double Friedel-Crafts reactions of
 oxygenated arylacetic acids with &#x3b2;-arylvinyl sulfones.
;
_journal_issue 11
_journal_name_full 'Organic &amp; biomolecular chemistry'
_journal_page_first 2405
_journal_page_last 2416
_journal_paper_doi 10.1039/d3ob00149k
_journal_volume 21
_journal_year 2023
_chemical_formula_moiety 'C28 H27 F O10 S'
_chemical_formula_sum 'C28 H27 F O10 S'
_chemical_formula_weight 574.55
_space_group_crystal_system monoclinic
_space_group_IT_number 14
_space_group_name_Hall '-P 2yn'
_space_group_name_H-M_alt 'P 1 21/n 1'
_atom_sites_solution_hydrogens geom
_atom_sites_solution_primary dual
_audit_creation_date 2021-01-19
_audit_creation_method
;
Olex2 1.3-alpha
(compiled 2020.07.16 svn.r6f6c53a7 for OlexSys, GUI svn.r6139)
;
_audit_update_record
;
2022-11-22 deposited with the CCDC.	2023-02-23 downloaded from the CCDC.
;
_cell_angle_alpha 90
_cell_angle_beta 99.093(2)
_cell_angle_gamma 90
_cell_formula_units_Z 4
_cell_length_a 8.9241(3)
_cell_length_b 19.5440(6)
_cell_length_c 14.8371(4)
_cell_measurement_reflns_used 15186
_cell_measurement_temperature 113(2)
_cell_measurement_theta_max 26.9960
_cell_measurement_theta_min 2.4990
_cell_volume 2555.26(14)
_computing_cell_refinement 'CrysAlisPro 1.171.41.56a (Rigaku OD, 2020)'
_computing_data_collection 'CrysAlisPro 1.171.41.56a (Rigaku OD, 2020)'
_computing_data_reduction 'CrysAlisPro 1.171.41.56a (Rigaku OD, 2020)'
_computing_molecular_graphics 'Olex2 1.3-alpha (Dolomanov et al., 2009)'
_computing_publication_material 'Olex2 1.3-alpha (Dolomanov et al., 2009)'
_computing_structure_refinement 'SHELXL 2018/3 (Sheldrick, 2015)'
_computing_structure_solution 'ShelXT (Sheldrick, 2015)'
_diffrn_ambient_temperature 113(2)
_diffrn_detector 'Hybrid Pixel Array Detector'
_diffrn_detector_area_resol_mean 10.0000
_diffrn_measured_fraction_theta_full 1.000
_diffrn_measured_fraction_theta_max 1.000
_diffrn_measurement_details
;
List of Runs (angles in degrees, time in seconds):

  # Type    Start    End  Width  t~exp~   \w     \q     \k     \f   Frames
#--------------------------------------------------------------------------
  1  \w    -26.00  65.00   0.50   20.23    --   10.60  40.00-154.00  182
  2  \w    -79.00 -48.00   0.50   20.23    --   10.60 -40.00  52.00   62
  3  \w      1.00  27.00   0.50   20.23    --  -10.90  40.00-154.00   52
  4  \w    -62.00 -37.00   0.50   20.23    --  -10.90 -40.00  52.00   50
  5  \w    -20.00  35.00   0.50   20.23    --   10.60  57.00  60.00  110
  6  \w    -12.00  95.00   0.50   20.23    --   10.60  77.00-120.00  214
  7  \w    -12.00  31.00   0.50   20.23    --   10.60 -77.00 -60.00   86
  8  \w     48.00  86.00   0.50   20.23    --   10.60  57.00  60.00   76
  9  \w    -11.00  20.00   0.50   20.23    --  -10.90 -57.00 120.00   62
 10  \w   -100.00 -26.00   0.50   20.23    --  -10.90 -57.00 120.00  148
 11  \w    -99.00 -39.00   0.50   20.23    --  -10.90 -57.00  90.00  120
 12  \w    -20.00  15.00   0.50   20.23    --  -10.90 -77.00 -30.00   70
 13  \w     -9.00  20.00   0.50   20.23    --  -10.90 -57.00  90.00   58
 14  \w    -88.00 -43.00   0.50   20.23    --  -10.90 -77.00 -30.00   90
;
_diffrn_measurement_device 'four-circle diffractometer'
_diffrn_measurement_device_type 'XtaLAB Pro II AFC12 (RINC): Kappa single'
_diffrn_measurement_method '\w scans'
_diffrn_orient_matrix_type 'CrysAlisPro convention (1999,Acta A55,543-557)'
_diffrn_orient_matrix_UB_11 -0.0517728000
_diffrn_orient_matrix_UB_12 0.0115380000
_diffrn_orient_matrix_UB_13 -0.0382188000
_diffrn_orient_matrix_UB_21 -0.0610245000
_diffrn_orient_matrix_UB_22 -0.0143480000
_diffrn_orient_matrix_UB_23 0.0189948000
_diffrn_orient_matrix_UB_31 -0.0088512000
_diffrn_orient_matrix_UB_32 0.0312588000
_diffrn_orient_matrix_UB_33 0.0228728000
_diffrn_radiation_monochromator mirror
_diffrn_radiation_probe x-ray
_diffrn_radiation_type 'Mo K\a'
_diffrn_radiation_wavelength 0.71073
_diffrn_reflns_av_R_equivalents 0.0382
_diffrn_reflns_av_unetI/netI 0.0284
_diffrn_reflns_Laue_measured_fraction_full 1.000
_diffrn_reflns_Laue_measured_fraction_max 1.000
_diffrn_reflns_limit_h_max 10
_diffrn_reflns_limit_h_min -10
_diffrn_reflns_limit_k_max 23
_diffrn_reflns_limit_k_min -23
_diffrn_reflns_limit_l_max 16
_diffrn_reflns_limit_l_min -17
_diffrn_reflns_number 27829
_diffrn_reflns_point_group_measured_fraction_full 1.000
_diffrn_reflns_point_group_measured_fraction_max 1.000
_diffrn_reflns_theta_full 24.994
_diffrn_reflns_theta_max 24.994
_diffrn_reflns_theta_min 2.084
_diffrn_source 'micro-focus sealed X-ray tube'
_diffrn_source_type 'Rigaku (Mo) X-ray Source'
_exptl_absorpt_coefficient_mu 0.195
_exptl_absorpt_correction_T_max 1.00000
_exptl_absorpt_correction_T_min 0.68241
_exptl_absorpt_correction_type multi-scan
_exptl_absorpt_process_details
;
CrysAlisPro 1.171.41.56a (Rigaku Oxford Diffraction, 2020)
Empirical absorption correction using spherical harmonics,
 implemented in SCALE3 ABSPACK scaling algorithm.
;
_exptl_crystal_colour 'clear light yellow'
_exptl_crystal_colour_lustre clear
_exptl_crystal_colour_modifier light
_exptl_crystal_colour_primary yellow
_exptl_crystal_density_diffrn 1.494
_exptl_crystal_description block
_exptl_crystal_F_000 1200
_exptl_crystal_size_max 0.2
_exptl_crystal_size_mid 0.2
_exptl_crystal_size_min 0.2
_refine_diff_density_max 0.305
_refine_diff_density_min -0.462
_refine_diff_density_rms 0.053
_refine_ls_extinction_method none
_refine_ls_goodness_of_fit_ref 1.050
_refine_ls_hydrogen_treatment constr
_refine_ls_matrix_type full
_refine_ls_number_parameters 367
_refine_ls_number_reflns 4509
_refine_ls_number_restraints 1212
_refine_ls_restrained_S_all 0.947
_refine_ls_R_factor_all 0.0439
_refine_ls_R_factor_gt 0.0385
_refine_ls_shift/su_max 0.001
_refine_ls_shift/su_mean 0.000
_refine_ls_structure_factor_coef Fsqd
_refine_ls_weighting_details 'w=1/[\s^2^(Fo^2^)+(0.0572P)^2^+1.2808P] where P=(Fo^2^+2Fc^2^)/3'
_refine_ls_weighting_scheme calc
_refine_ls_wR_factor_gt 0.1015
_refine_ls_wR_factor_ref 0.1043
_reflns_Friedel_coverage 0.000
_reflns_number_gt 3978
_reflns_number_total 4509
_reflns_threshold_expression 'I > 2\s(I)'
_cod_data_source_file d3ob00149k2.cif
_cod_data_source_block k11001-myc-d
_cod_depositor_comments 'Adding full bibliography for 7159184--7159192.cif.'
_cod_database_code 7159189
_shelx_shelxl_version_number 2018/3
_shelx_space_group_comment
;
The symmetry employed for this shelxl refinement is uniquely defined
by the following loop, which should always be used as a source of
symmetry information in preference to the above space-group names.
They are only intended as comments.
;
_diffrn_oxdiff_digest_frames
;
0108af41c3c4a79aa8d2268f47b2e55fd2000251cbd
;
_reflns_odcompleteness_completeness 99.59
_reflns_odcompleteness_iscentric 1
_reflns_odcompleteness_theta 26.32
_olex2_refinement_description
;
1. Fixed Uiso
 At 1.2 times of:
  All C(H) groups, All C(H,H) groups
 At 1.5 times of:
  All C(H,H,H) groups
2. Uiso/Uaniso restraints and constraints
C1 \\sim C2 \\sim C3 \\sim C4 \\sim C5 \\sim C6 \\sim C7 \\sim C8 \\sim C9
\\sim C10 \\sim C11 \\sim C12 \\sim C13 \\sim C14 \\sim C15 \\sim C16 \\sim C17
\\sim C18 \\sim C19 \\sim C20 \\sim C21 \\sim C22 \\sim C23 \\sim C24 \\sim C25
\\sim C26 \\sim C27 \\sim C28 \\sim O1 \\sim O2 \\sim O3 \\sim O4 \\sim O5
\\sim O6 \\sim O7 \\sim O8 \\sim O9 \\sim O10 \\sim S1: within 3.8A with sigma
of 0.01 and sigma for terminal atoms of 0.02 within 3.8A
3.a Ternary CH refined with riding coordinates:
 C9(H9)
3.b Secondary CH2 refined with riding coordinates:
 C22(H22A,H22B)
3.c Aromatic/amide H refined with riding coordinates:
 C7(H7), C14(H14), C24(H24), C25(H25), C27(H27), C28(H28)
3.d Idealised Me refined as rotating group:
 C16(H16B,H16A,H16C), C17(H17A,H17B,H17C), C18(H18C,H18A,H18B), C19(H19B,H19A,
 H19C), C20(H20A,H20C,H20B), C21(H21A,H21B,H21C)
;
_olex2_submission_special_instructions 'No special instructions were received'
_oxdiff_exptl_absorpt_empirical_details
;
Empirical correction (ABSPACK) includes:
- Absorption correction using spherical harmonics
- Frame scaling
;
_oxdiff_exptl_absorpt_empirical_full_max 1.237
_oxdiff_exptl_absorpt_empirical_full_min 0.773

loop_
_space_group_symop_operation_xyz
'x, y, z'
'-x+1/2, y+1/2, -z+1/2'
'-x, -y, -z'
'x-1/2, -y-1/2, z-1/2'

loop_
_atom_site_label
_atom_site_type_symbol
_atom_site_fract_x
_atom_site_fract_y
_atom_site_fract_z
_atom_site_U_iso_or_equiv
_atom_site_adp_type
_atom_site_occupancy
_atom_site_site_symmetry_order
_atom_site_calc_flag
_atom_site_refinement_flags_posn
_atom_site_refinement_flags_adp
_atom_site_refinement_flags_occupancy
_atom_site_disorder_assembly
_atom_site_disorder_group
S1 S 0.59832(5) 0.80328(2) 0.56990(3) 0.01982(14) Uani 1 1 d . U . . .
F1 F 0.67961(13) 0.70439(6) 0.21015(7) 0.0354(3) Uani 1 1 d . . . . .
O1 O 0.04335(14) 0.62721(8) 0.63121(9) 0.0331(4) Uani 1 1 d . U . . .
O2 O 0.11397(14) 0.68565(7) 0.47941(9) 0.0261(3) Uani 1 1 d . U . . .
O3 O 0.17257(13) 0.56998(7) 0.37187(8) 0.0223(3) Uani 1 1 d . U . . .
O4 O 0.41754(14) 0.52435(6) 0.29434(8) 0.0224(3) Uani 1 1 d . U . . .
O5 O 0.70166(14) 0.54056(7) 0.38475(8) 0.0235(3) Uani 1 1 d . U . . .
O6 O 0.69915(13) 0.65316(6) 0.79509(8) 0.0215(3) Uani 1 1 d . U . . .
O7 O 0.60936(14) 0.59141(7) 0.94023(8) 0.0248(3) Uani 1 1 d . U . . .
O8 O 0.31779(14) 0.55060(7) 0.93631(8) 0.0264(3) Uani 1 1 d . U . . .
O9 O 0.74191(14) 0.79699(7) 0.62857(8) 0.0265(3) Uani 1 1 d . U . . .
O10 O 0.52623(16) 0.86905(7) 0.55908(9) 0.0290(3) Uani 1 1 d . U . . .
C1 C 0.1765(2) 0.63419(9) 0.62510(12) 0.0205(4) Uani 1 1 d . U . . .
C2 C 0.20752(19) 0.65125(9) 0.52755(12) 0.0189(4) Uani 1 1 d . U . . .
C3 C 0.34065(19) 0.62039(9) 0.49471(11) 0.0183(4) Uani 1 1 d . U . . .
C4 C 0.31857(19) 0.58480(9) 0.41118(11) 0.0179(4) Uani 1 1 d . U . . .
C5 C 0.4419(2) 0.56040(9) 0.37451(11) 0.0184(4) Uani 1 1 d . U . . .
C6 C 0.58796(19) 0.56871(9) 0.42357(12) 0.0192(4) Uani 1 1 d . U . . .
C7 C 0.61008(19) 0.60345(9) 0.50634(11) 0.0178(4) Uani 1 1 d . U . . .
H7 H 0.707772 0.608990 0.538198 0.021 Uiso 1 1 calc R . . . .
C8 C 0.48709(19) 0.62998(9) 0.54183(11) 0.0176(4) Uani 1 1 d . U . . .
C9 C 0.51623(19) 0.67337(9) 0.62761(11) 0.0181(4) Uani 1 1 d . U . . .
H9 H 0.626527 0.674181 0.646483 0.022 Uiso 1 1 calc R . . . .
C10 C 0.45015(19) 0.64249(9) 0.70689(11) 0.0174(4) Uani 1 1 d . U . . .
C11 C 0.54998(19) 0.63301(9) 0.78894(11) 0.0187(4) Uani 1 1 d . U . . .
C12 C 0.5024(2) 0.60397(9) 0.86510(12) 0.0199(4) Uani 1 1 d . U . . .
C13 C 0.3512(2) 0.58260(9) 0.86046(12) 0.0207(4) Uani 1 1 d . U . . .
C14 C 0.2508(2) 0.59380(9) 0.78128(12) 0.0195(4) Uani 1 1 d . U . . .
H14 H 0.149600 0.581359 0.778641 0.023 Uiso 1 1 calc R . . . .
C15 C 0.29836(19) 0.62367(9) 0.70443(11) 0.0180(4) Uani 1 1 d . U . . .
C16 C 0.1205(2) 0.60127(12) 0.28576(12) 0.0314(5) Uani 1 1 d . U . . .
H16B H 0.147805 0.648824 0.288445 0.047 Uiso 1 1 calc GR . . . .
H16A H 0.012186 0.596999 0.271565 0.047 Uiso 1 1 calc GR . . . .
H16C H 0.166529 0.579046 0.239312 0.047 Uiso 1 1 calc GR . . . .
C17 C 0.4695(2) 0.55831(10) 0.21858(12) 0.0257(4) Uani 1 1 d . U . . .
H17A H 0.434458 0.533655 0.163300 0.039 Uiso 1 1 calc GR . . . .
H17B H 0.578362 0.559768 0.228711 0.039 Uiso 1 1 calc GR . . . .
H17C H 0.430116 0.604101 0.213350 0.039 Uiso 1 1 calc GR . . . .
C18 C 0.8504(2) 0.54195(10) 0.43611(13) 0.0252(4) Uani 1 1 d . U . . .
H18C H 0.883013 0.588554 0.445777 0.038 Uiso 1 1 calc GR . . . .
H18A H 0.918851 0.518157 0.403227 0.038 Uiso 1 1 calc GR . . . .
H18B H 0.849724 0.520084 0.493979 0.038 Uiso 1 1 calc GR . . . .
C19 C 0.8009(2) 0.59693(11) 0.78698(14) 0.0296(5) Uani 1 1 d . U . . .
H19B H 0.808012 0.568470 0.840226 0.044 Uiso 1 1 calc GR . . . .
H19A H 0.899575 0.614433 0.781542 0.044 Uiso 1 1 calc GR . . . .
H19C H 0.762794 0.570455 0.733772 0.044 Uiso 1 1 calc GR . . . .
C20 C 0.5935(2) 0.63107(11) 1.01917(13) 0.0323(5) Uani 1 1 d . U . . .
H20A H 0.598144 0.678855 1.004902 0.049 Uiso 1 1 calc GR . . . .
H20C H 0.674067 0.619913 1.067819 0.049 Uiso 1 1 calc GR . . . .
H20B H 0.497590 0.621056 1.037780 0.049 Uiso 1 1 calc GR . . . .
C21 C 0.1709(2) 0.52036(11) 0.93003(13) 0.0278(4) Uani 1 1 d . U . . .
H21A H 0.153966 0.490166 0.878389 0.042 Uiso 1 1 calc GR . . . .
H21B H 0.095087 0.555648 0.922802 0.042 Uiso 1 1 calc GR . . . .
H21C H 0.164767 0.494930 0.984693 0.042 Uiso 1 1 calc GR . . . .
C22 C 0.4663(2) 0.74852(9) 0.61276(12) 0.0196(4) Uani 1 1 d . U . . .
H22A H 0.446557 0.766894 0.670466 0.024 Uiso 1 1 calc R . . . .
H22B H 0.371511 0.749575 0.570570 0.024 Uiso 1 1 calc R . . . .
C23 C 0.62100(19) 0.77144(9) 0.46150(11) 0.0184(4) Uani 1 1 d . U . . .
C24 C 0.4971(2) 0.76956(10) 0.39206(12) 0.0215(4) Uani 1 1 d . U . . .
H24 H 0.402256 0.783953 0.402920 0.026 Uiso 1 1 calc R . . . .
C25 C 0.5158(2) 0.74610(10) 0.30646(12) 0.0253(4) Uani 1 1 d . U . . .
H25 H 0.434359 0.743800 0.258946 0.030 Uiso 1 1 calc R . . . .
C26 C 0.6597(2) 0.72625(10) 0.29425(12) 0.0237(4) Uani 1 1 d . U . . .
C27 C 0.7837(2) 0.72725(10) 0.36198(12) 0.0237(4) Uani 1 1 d . U . . .
H27 H 0.878462 0.713209 0.350528 0.028 Uiso 1 1 calc R . . . .
C28 C 0.7639(2) 0.74983(9) 0.44818(12) 0.0214(4) Uani 1 1 d . U . . .
H28 H 0.844911 0.750417 0.496020 0.026 Uiso 1 1 calc R . . . .

loop_
_atom_site_aniso_label
_atom_site_aniso_U_11
_atom_site_aniso_U_22
_atom_site_aniso_U_33
_atom_site_aniso_U_23
_atom_site_aniso_U_13
_atom_site_aniso_U_12
S1 0.0220(3) 0.0227(3) 0.0158(2) -0.00131(17) 0.00637(17) -0.00327(18)
F1 0.0430(7) 0.0460(8) 0.0211(6) -0.0103(5) 0.0169(5) -0.0082(6)
O1 0.0156(7) 0.0648(10) 0.0199(7) 0.0034(6) 0.0062(5) 0.0000(6)
O2 0.0202(7) 0.0366(8) 0.0217(6) 0.0038(6) 0.0040(5) 0.0052(6)
O3 0.0180(6) 0.0332(7) 0.0158(6) 0.0018(5) 0.0030(5) -0.0045(5)
O4 0.0269(7) 0.0249(7) 0.0167(6) -0.0042(5) 0.0077(5) -0.0037(5)
O5 0.0186(6) 0.0297(7) 0.0237(7) -0.0053(5) 0.0080(5) 0.0032(5)
O6 0.0161(6) 0.0275(7) 0.0211(6) 0.0000(5) 0.0031(5) -0.0023(5)
O7 0.0251(7) 0.0341(8) 0.0148(6) 0.0013(5) 0.0019(5) 0.0059(6)
O8 0.0238(7) 0.0360(8) 0.0209(7) 0.0092(6) 0.0079(5) -0.0014(6)
O9 0.0250(7) 0.0357(8) 0.0186(6) -0.0017(6) 0.0029(5) -0.0085(6)
O10 0.0380(8) 0.0241(7) 0.0273(7) -0.0004(6) 0.0129(6) 0.0013(6)
C1 0.0183(9) 0.0267(10) 0.0176(8) -0.0026(7) 0.0063(7) 0.0005(7)
C2 0.0157(8) 0.0235(9) 0.0177(8) -0.0016(7) 0.0030(7) -0.0024(7)
C3 0.0183(8) 0.0226(9) 0.0154(8) 0.0027(7) 0.0072(7) -0.0006(7)
C4 0.0174(8) 0.0215(9) 0.0148(8) 0.0033(7) 0.0030(6) -0.0028(7)
C5 0.0230(9) 0.0185(9) 0.0147(8) 0.0002(7) 0.0060(7) -0.0025(7)
C6 0.0194(9) 0.0201(9) 0.0201(8) 0.0014(7) 0.0093(7) 0.0011(7)
C7 0.0158(8) 0.0207(9) 0.0173(8) 0.0021(7) 0.0038(6) -0.0004(7)
C8 0.0187(8) 0.0207(9) 0.0144(8) 0.0027(7) 0.0059(6) -0.0013(7)
C9 0.0147(8) 0.0253(9) 0.0155(8) 0.0003(7) 0.0059(6) -0.0015(7)
C10 0.0186(8) 0.0204(9) 0.0146(8) -0.0021(7) 0.0069(7) 0.0000(7)
C11 0.0169(8) 0.0216(9) 0.0182(8) -0.0019(7) 0.0047(7) 0.0004(7)
C12 0.0206(9) 0.0235(9) 0.0157(8) 0.0000(7) 0.0037(7) 0.0031(7)
C13 0.0243(9) 0.0231(9) 0.0166(8) 0.0026(7) 0.0093(7) 0.0018(7)
C14 0.0166(8) 0.0231(9) 0.0202(9) -0.0005(7) 0.0074(7) 0.0003(7)
C15 0.0192(9) 0.0207(9) 0.0154(8) -0.0018(7) 0.0069(7) 0.0012(7)
C16 0.0256(10) 0.0504(13) 0.0177(9) 0.0063(9) 0.0017(8) 0.0026(9)
C17 0.0312(11) 0.0308(11) 0.0173(9) -0.0010(8) 0.0105(8) 0.0009(8)
C18 0.0191(9) 0.0294(11) 0.0286(10) 0.0002(8) 0.0084(8) 0.0032(8)
C19 0.0177(9) 0.0353(11) 0.0364(11) -0.0008(9) 0.0064(8) 0.0022(8)
C20 0.0355(11) 0.0414(12) 0.0191(10) -0.0035(9) 0.0013(8) 0.0037(10)
C21 0.0261(10) 0.0342(11) 0.0252(10) 0.0070(8) 0.0107(8) -0.0016(9)
C22 0.0188(8) 0.0254(9) 0.0163(8) -0.0022(7) 0.0080(7) -0.0013(7)
C23 0.0199(9) 0.0198(9) 0.0163(8) 0.0022(7) 0.0057(7) -0.0025(7)
C24 0.0196(9) 0.0270(10) 0.0191(8) 0.0030(7) 0.0062(7) 0.0014(7)
C25 0.0254(10) 0.0315(11) 0.0184(9) 0.0012(8) 0.0014(7) -0.0040(8)
C26 0.0319(10) 0.0255(10) 0.0162(8) -0.0017(7) 0.0122(7) -0.0047(8)
C27 0.0221(9) 0.0253(10) 0.0263(9) 0.0008(8) 0.0119(7) -0.0007(8)
C28 0.0208(9) 0.0238(9) 0.0203(9) 0.0034(7) 0.0048(7) -0.0026(7)

loop_
_atom_type_symbol
_atom_type_description
_atom_type_scat_dispersion_real
_atom_type_scat_dispersion_imag
_atom_type_scat_source
C C 0.0033 0.0016 'International Tables Vol C Tables 4.2.6.8 and 6.1.1.4'
H H 0.0000 0.0000 'International Tables Vol C Tables 4.2.6.8 and 6.1.1.4'
F F 0.0171 0.0103 'International Tables Vol C Tables 4.2.6.8 and 6.1.1.4'
O O 0.0106 0.0060 'International Tables Vol C Tables 4.2.6.8 and 6.1.1.4'
S S 0.1246 0.1234 'International Tables Vol C Tables 4.2.6.8 and 6.1.1.4'

loop_
_geom_angle_atom_site_label_1
_geom_angle_atom_site_label_2
_geom_angle_atom_site_label_3
_geom_angle
_geom_angle_site_symmetry_1
_geom_angle_site_symmetry_3
_geom_angle_publ_flag
O9 S1 C22 108.01(8) . . ?
O9 S1 C23 107.59(8) . . ?
O10 S1 O9 119.06(8) . . ?
O10 S1 C22 105.54(8) . . ?
O10 S1 C23 109.12(8) . . ?
C23 S1 C22 106.91(8) . . ?
C4 O3 C16 116.32(14) . . ?
C5 O4 C17 114.41(13) . . ?
C6 O5 C18 117.45(14) . . ?
C11 O6 C19 113.03(14) . . ?
C12 O7 C20 115.00(14) . . ?
C13 O8 C21 117.07(14) . . ?
O1 C1 C2 114.52(15) . . ?
O1 C1 C15 121.89(16) . . ?
C15 C1 C2 123.52(15) . . ?
O2 C2 C1 117.42(15) . . ?
O2 C2 C3 123.03(16) . . ?
C3 C2 C1 119.32(15) . . ?
C4 C3 C2 118.86(15) . . ?
C8 C3 C2 121.15(15) . . ?
C8 C3 C4 119.85(15) . . ?
O3 C4 C3 118.05(15) . . ?
O3 C4 C5 121.32(15) . . ?
C5 C4 C3 120.39(16) . . ?
O4 C5 C4 119.38(15) . . ?
O4 C5 C6 121.23(15) . . ?
C4 C5 C6 119.21(15) . . ?
O5 C6 C5 115.42(15) . . ?
O5 C6 C7 124.10(16) . . ?
C7 C6 C5 120.48(16) . . ?
C6 C7 C8 120.42(16) . . ?
C3 C8 C9 121.25(15) . . ?
C7 C8 C3 119.57(16) . . ?
C7 C8 C9 119.02(15) . . ?
C8 C9 C10 113.01(14) . . ?
C8 C9 C22 113.93(14) . . ?
C10 C9 C22 110.50(13) . . ?
C11 C10 C9 116.92(15) . . ?
C15 C10 C9 125.19(15) . . ?
C15 C10 C11 117.89(15) . . ?
O6 C11 C10 119.63(15) . . ?
O6 C11 C12 118.63(15) . . ?
C12 C11 C10 121.74(16) . . ?
O7 C12 C11 118.14(16) . . ?
O7 C12 C13 121.82(16) . . ?
C11 C12 C13 119.76(16) . . ?
O8 C13 C12 115.49(16) . . ?
O8 C13 C14 125.48(16) . . ?
C14 C13 C12 119.01(16) . . ?
C13 C14 C15 121.26(16) . . ?
C10 C15 C1 124.71(15) . . ?
C10 C15 C14 120.24(16) . . ?
C14 C15 C1 115.04(15) . . ?
C9 C22 S1 115.55(12) . . ?
C24 C23 S1 119.55(13) . . ?
C28 C23 S1 118.52(14) . . ?
C28 C23 C24 121.92(16) . . ?
C25 C24 C23 119.52(16) . . ?
C26 C25 C24 117.54(17) . . ?
F1 C26 C25 117.95(16) . . ?
F1 C26 C27 118.06(16) . . ?
C27 C26 C25 123.99(17) . . ?
C26 C27 C28 118.23(17) . . ?
C23 C28 C27 118.78(17) . . ?

loop_
_geom_bond_atom_site_label_1
_geom_bond_atom_site_label_2
_geom_bond_distance
_geom_bond_site_symmetry_2
_geom_bond_publ_flag
S1 O9 1.4361(14) . ?
S1 O10 1.4350(14) . ?
S1 C22 1.7815(17) . ?
S1 C23 1.7657(17) . ?
F1 C26 1.357(2) . ?
O1 C1 1.213(2) . ?
O2 C2 1.213(2) . ?
O3 C4 1.372(2) . ?
O3 C16 1.426(2) . ?
O4 C5 1.370(2) . ?
O4 C17 1.443(2) . ?
O5 C6 1.360(2) . ?
O5 C18 1.423(2) . ?
O6 C11 1.377(2) . ?
O6 C19 1.443(2) . ?
O7 C12 1.370(2) . ?
O7 C20 1.430(2) . ?
O8 C13 1.361(2) . ?
O8 C21 1.428(2) . ?
C1 C2 1.552(2) . ?
C1 C15 1.485(2) . ?
C2 C3 1.482(2) . ?
C3 C4 1.408(2) . ?
C3 C8 1.394(2) . ?
C4 C5 1.387(2) . ?
C5 C6 1.398(3) . ?
C6 C7 1.390(2) . ?
C7 C8 1.390(2) . ?
C8 C9 1.517(2) . ?
C9 C10 1.521(2) . ?
C9 C22 1.541(2) . ?
C10 C11 1.403(2) . ?
C10 C15 1.399(2) . ?
C11 C12 1.390(2) . ?
C12 C13 1.404(3) . ?
C13 C14 1.378(3) . ?
C14 C15 1.405(2) . ?
C23 C24 1.387(2) . ?
C23 C28 1.386(3) . ?
C24 C25 1.385(3) . ?
C25 C26 1.381(3) . ?
C26 C27 1.372(3) . ?
C27 C28 1.390(3) . ?
